data_2020953
loop_
_publ_author_name
'Sagar, Belakavadi K.'
'Yathirajan, Hemmige S.'
'Rathore, Ravindranath S.'
'Glidewell, Christopher'

_publ_section_title
;
 Synthesis and structures of six closely related
 <i>N</i>-[3-(2-chlorobenzoyl)-5-ethylthiophen-2-yl]arylamides, together
 with an isolated reaction intermediate: order <i>versus</i> disorder,
 molecular conformations and hydrogen bonding in zero, one and two
 dimensions
;
_journal_coeditor_code SK3680
_journal_issue 2
_journal_name_full 'Acta Crystallographica Section C'
_journal_page_first
;
;
_journal_paper_doi 10.1107/S2053229618000657
_journal_volume 74
_journal_year 2018
_chemical_formula_iupac 'C21 H18 Cl N O3 S'
_chemical_formula_moiety 'C21 H18 Cl N O3 S'
_chemical_formula_sum 'C21 H18 Cl N O3 S'
_chemical_formula_weight 399.87
_chemical_name_systematic
;
<i>N</i>-[3-(2-Chlorobenzoyl)-5-ethylthiophen-2-yl]-2-methoxybenzamide
;
_space_group_crystal_system triclinic
_space_group_IT_number 2
_space_group_name_Hall '-P 1'
_space_group_name_H-M_alt 'P -1'
_symmetry_space_group_name_Hall '-P 1'
_symmetry_space_group_name_H-M 'P -1'
_atom_sites_solution_hydrogens geom
_audit_creation_method SHELXL-2014
_cell_angle_alpha 105.814(2)
_cell_angle_beta 101.959(3)
_cell_angle_gamma 99.187(3)
_cell_formula_units_Z 2
_cell_length_a 7.4798(3)
_cell_length_b 11.4237(5)
_cell_length_c 12.0933(5)
_cell_measurement_reflns_used 5014
_cell_measurement_temperature 294(2)
_cell_measurement_theta_max 29.196
_cell_measurement_theta_min 1.815
_cell_volume 946.66(7)
_computing_cell_refinement
;
APEX2 (Bruker, 2012)
;
_computing_data_collection
;
APEX2 (Bruker, 2012)
;
_computing_data_reduction
;
SAINT (Bruker, 2012)
;
_computing_molecular_graphics
;
PLATON (Spek, 2009)
;
_computing_publication_material
;
SHELXL2014 (Sheldrick, 2015) and PLATON (Spek, 2009)
;
_computing_structure_refinement
;
SHELXL2014 (Sheldrick, 2015)
;
_computing_structure_solution
;
SHELXS86 (Sheldrick, 2008)
;
_diffrn_ambient_temperature 294(2)
_diffrn_measured_fraction_theta_full 0.999
_diffrn_measured_fraction_theta_max 0.999
_diffrn_measurement_device_type 'Bruker Kappa APEXII'
_diffrn_measurement_method '\f and \w scans'
_diffrn_radiation_type MoK\a
_diffrn_radiation_wavelength 0.71073
_diffrn_reflns_av_R_equivalents 0.0465
_diffrn_reflns_limit_h_max 9
_diffrn_reflns_limit_h_min -9
_diffrn_reflns_limit_k_max 14
_diffrn_reflns_limit_k_min -14
_diffrn_reflns_limit_l_max 15
_diffrn_reflns_limit_l_min -15
_diffrn_reflns_number 20919
_diffrn_reflns_theta_full 25.242
_diffrn_reflns_theta_max 26.550
_diffrn_reflns_theta_min 2.175
_diffrn_standards_decay_% 0
_diffrn_standards_interval_count 0
_diffrn_standards_interval_time 0
_diffrn_standards_number 0
_exptl_absorpt_coefficient_mu 0.334
_exptl_absorpt_correction_T_max 0.951
_exptl_absorpt_correction_T_min 0.908
_exptl_absorpt_correction_type multi-scan
_exptl_absorpt_process_details
;
(SADABS; Bruker, 2012)
;
_exptl_crystal_colour colourless
_exptl_crystal_density_diffrn 1.403
_exptl_crystal_description block
_exptl_crystal_F_000 416
_exptl_crystal_size_max 0.250
_exptl_crystal_size_mid 0.200
_exptl_crystal_size_min 0.150
_refine_diff_density_max 0.271
_refine_diff_density_min -0.299
_refine_ls_extinction_method none
_refine_ls_goodness_of_fit_ref 1.025
_refine_ls_hydrogen_treatment constr
_refine_ls_matrix_type full
_refine_ls_number_parameters 246
_refine_ls_number_reflns 3959
_refine_ls_number_restraints 0
_refine_ls_restrained_S_all 1.025
_refine_ls_R_factor_all 0.0939
_refine_ls_R_factor_gt 0.0451
_refine_ls_shift/su_max 0.000
_refine_ls_shift/su_mean 0.000
_refine_ls_structure_factor_coef Fsqd
_refine_ls_weighting_details 'w=1/[\s^2^(Fo^2^)+(0.0454P)^2^+0.2991P] where P=(Fo^2^+2Fc^2^)/3'
_refine_ls_weighting_scheme calc
_refine_ls_wR_factor_gt 0.0985
_refine_ls_wR_factor_ref 0.1213
_reflns_number_gt 2406
_reflns_number_total 3959
_reflns_threshold_expression 'I > 2\s(I)'
_cod_data_source_file sk3680sup1.cif
_cod_data_source_block V
_cod_database_code 2020953
_shelx_space_group_comment
;
The symmetry employed for this shelxl refinement is uniquely defined
by the following loop, which should always be used as a source of
symmetry information in preference to the above space-group names.
They are only intended as comments.
;
_shelx_estimated_absorpt_t_min 0.921
_shelx_estimated_absorpt_t_max 0.952
_shelxl_version_number 2.014

loop_
_space_group_symop_operation_xyz
'x, y, z'
'-x, -y, -z'

loop_
_atom_site_type_symbol
_atom_site_label
_atom_site_fract_x
_atom_site_fract_y
_atom_site_fract_z
_atom_site_U_iso_or_equiv
_atom_site_adp_type
_atom_site_calc_flag
_atom_site_occupancy
C C1 0.0867(3) 0.3228(2) 0.2731(2) 0.0441(6) Uani d 1
O O1 0.1139(3) 0.41653(16) 0.24242(15) 0.0582(5) Uani d 1
N N1 0.1477(3) 0.33071(18) 0.38926(17) 0.0457(5) Uani d 1
H H1 0.1372 0.2618 0.4060 0.055 Uiso calc 1
C C11 -0.0209(3) 0.1991(2) 0.1865(2) 0.0449(6) Uani d 1
C C12 -0.0288(3) 0.0833(2) 0.2063(2) 0.0481(6) Uani d 1
C C13 -0.1416(4) -0.0247(3) 0.1210(2) 0.0627(8) Uani d 1
H H13 -0.1458 -0.1013 0.1345 0.075 Uiso calc 1
C C14 -0.2470(4) -0.0186(3) 0.0164(3) 0.0708(8) Uani d 1
H H14 -0.3245 -0.0913 -0.0400 0.085 Uiso calc 1
C C15 -0.2401(4) 0.0934(3) -0.0064(2) 0.0686(8) Uani d 1
H H15 -0.3104 0.0965 -0.0782 0.082 Uiso calc 1
C C16 -0.1279(4) 0.2010(3) 0.0786(2) 0.0557(7) Uani d 1
H H16 -0.1236 0.2768 0.0635 0.067 Uiso calc 1
O O12 0.0804(3) 0.08329(16) 0.31140(16) 0.0631(5) Uani d 1
C C121 0.0715(5) -0.0305(3) 0.3394(3) 0.0893(11) Uani d 1
H H12A -0.0553 -0.0647 0.3376 0.134 Uiso calc 1
H H12B 0.1518 -0.0144 0.4175 0.134 Uiso calc 1
H H12C 0.1121 -0.0891 0.2820 0.134 Uiso calc 1
S S21 0.27094(9) 0.58442(6) 0.46466(6) 0.0500(2) Uani d 1
C C22 0.2251(3) 0.4400(2) 0.4826(2) 0.0414(6) Uani d 1
C C23 0.2691(3) 0.4464(2) 0.6010(2) 0.0460(6) Uani d 1
C C24 0.3393(3) 0.5733(2) 0.6764(2) 0.0502(6) Uani d 1
H H24 0.3743 0.5957 0.7591 0.060 Uiso calc 1
C C25 0.3506(3) 0.6574(2) 0.6180(2) 0.0484(6) Uani d 1
C C26 0.4251(4) 0.7971(2) 0.6691(3) 0.0673(8) Uani d 1
H H26A 0.3860 0.8266 0.7414 0.081 Uiso calc 1
H H26B 0.5611 0.8143 0.6914 0.081 Uiso calc 1
C C27 0.3657(6) 0.8705(3) 0.5901(3) 0.1093(14) Uani d 1
H H27A 0.4188 0.8513 0.5233 0.164 Uiso calc 1
H H27B 0.4086 0.9581 0.6336 0.164 Uiso calc 1
H H27C 0.2312 0.8497 0.5621 0.164 Uiso calc 1
C C37 0.2486(4) 0.3369(2) 0.6398(2) 0.0565(7) Uani d 1
O O37 0.2028(4) 0.23012(18) 0.56934(17) 0.0930(8) Uani d 1
C C31 0.2781(4) 0.3534(2) 0.7703(2) 0.0488(6) Uani d 1
C C32 0.4281(4) 0.3240(2) 0.8355(2) 0.0472(6) Uani d 1
Cl Cl32 0.60371(13) 0.27880(9) 0.77183(8) 0.0882(3) Uani d 1
C C33 0.4446(4) 0.3309(2) 0.9529(2) 0.0529(7) Uani d 1
H H33 0.5477 0.3113 0.9958 0.064 Uiso calc 1
C C34 0.3090(4) 0.3666(2) 1.0064(2) 0.0590(7) Uani d 1
H H34 0.3188 0.3708 1.0854 0.071 Uiso calc 1
C C35 0.1598(5) 0.3958(3) 0.9431(3) 0.0698(8) Uani d 1
H H35 0.0671 0.4194 0.9792 0.084 Uiso calc 1
C C36 0.1436(4) 0.3910(3) 0.8266(3) 0.0655(8) Uani d 1
H H36 0.0419 0.4132 0.7853 0.079 Uiso calc 1

loop_
_atom_site_aniso_label
_atom_site_aniso_U_11
_atom_site_aniso_U_22
_atom_site_aniso_U_33
_atom_site_aniso_U_12
_atom_site_aniso_U_13
_atom_site_aniso_U_23
C1 0.0465(14) 0.0477(15) 0.0463(14) 0.0150(12) 0.0155(12) 0.0234(12)
O1 0.0830(13) 0.0478(11) 0.0503(10) 0.0142(9) 0.0193(9) 0.0250(9)
N1 0.0554(12) 0.0386(12) 0.0451(12) 0.0061(10) 0.0084(10) 0.0226(9)
C11 0.0461(14) 0.0490(15) 0.0428(14) 0.0119(12) 0.0137(11) 0.0175(11)
C12 0.0484(15) 0.0478(16) 0.0499(15) 0.0097(12) 0.0125(12) 0.0194(12)
C13 0.0682(19) 0.0495(17) 0.0632(18) 0.0043(14) 0.0122(15) 0.0154(14)
C14 0.070(2) 0.063(2) 0.0643(19) 0.0005(15) 0.0074(16) 0.0104(15)
C15 0.0669(19) 0.079(2) 0.0498(16) 0.0110(16) 0.0009(14) 0.0176(16)
C16 0.0595(17) 0.0605(18) 0.0522(16) 0.0161(14) 0.0140(13) 0.0253(14)
O12 0.0825(13) 0.0408(11) 0.0614(11) 0.0091(9) 0.0015(10) 0.0248(9)
C121 0.133(3) 0.0502(19) 0.082(2) 0.0174(19) 0.006(2) 0.0364(17)
S21 0.0600(4) 0.0435(4) 0.0528(4) 0.0102(3) 0.0181(3) 0.0240(3)
C22 0.0394(13) 0.0431(14) 0.0465(14) 0.0106(11) 0.0105(11) 0.0218(11)
C23 0.0487(14) 0.0449(15) 0.0465(14) 0.0104(12) 0.0083(11) 0.0213(12)
C24 0.0533(15) 0.0507(16) 0.0464(14) 0.0091(12) 0.0095(12) 0.0194(12)
C25 0.0488(15) 0.0436(15) 0.0538(15) 0.0085(12) 0.0155(12) 0.0168(12)
C26 0.075(2) 0.0486(17) 0.077(2) 0.0071(15) 0.0270(16) 0.0169(15)
C27 0.166(4) 0.053(2) 0.102(3) 0.014(2) 0.017(3) 0.033(2)
C37 0.0731(19) 0.0435(16) 0.0501(15) 0.0072(14) 0.0057(14) 0.0218(13)
O37 0.168(2) 0.0439(13) 0.0499(11) 0.0041(13) 0.0005(13) 0.0204(10)
C31 0.0626(17) 0.0388(14) 0.0467(14) 0.0091(12) 0.0097(13) 0.0212(11)
C32 0.0539(15) 0.0459(15) 0.0469(14) 0.0119(12) 0.0154(12) 0.0210(11)
Cl32 0.0863(6) 0.1248(8) 0.0851(6) 0.0477(5) 0.0455(5) 0.0531(5)
C33 0.0552(16) 0.0541(16) 0.0487(15) 0.0070(13) 0.0060(13) 0.0238(12)
C34 0.084(2) 0.0474(16) 0.0500(16) 0.0122(15) 0.0233(16) 0.0201(13)
C35 0.092(2) 0.0614(19) 0.078(2) 0.0336(17) 0.0466(19) 0.0299(16)
C36 0.0693(19) 0.0625(19) 0.076(2) 0.0286(16) 0.0170(16) 0.0339(16)

loop_
_atom_type_symbol
_atom_type_description
_atom_type_scat_dispersion_real
_atom_type_scat_dispersion_imag
_atom_type_scat_source
C C 0.0033 0.0016 'International Tables Vol C Tables 4.2.6.8 and 6.1.1.4'
H H 0.0000 0.0000 'International Tables Vol C Tables 4.2.6.8 and 6.1.1.4'
N N 0.0061 0.0033 'International Tables Vol C Tables 4.2.6.8 and 6.1.1.4'
O O 0.0106 0.0060 'International Tables Vol C Tables 4.2.6.8 and 6.1.1.4'
S S 0.1246 0.1234 'International Tables Vol C Tables 4.2.6.8 and 6.1.1.4'
Cl Cl 0.1484 0.1585 'International Tables Vol C Tables 4.2.6.8 and 6.1.1.4'

loop_
_geom_angle_atom_site_label_1
_geom_angle_atom_site_label_2
_geom_angle_atom_site_label_3
_geom_angle
O1 C1 N1 120.2(2)
O1 C1 C11 121.7(2)
N1 C1 C11 118.0(2)
C1 N1 C22 125.3(2)
C1 N1 H1 117.3
C22 N1 H1 117.3
C16 C11 C12 117.9(2)
C16 C11 C1 116.2(2)
C12 C11 C1 125.9(2)
O12 C12 C13 122.6(2)
O12 C12 C11 116.9(2)
C13 C12 C11 120.5(2)
C14 C13 C12 119.9(3)
C14 C13 H13 120.1
C12 C13 H13 120.1
C13 C14 C15 121.0(3)
C13 C14 H14 119.5
C15 C14 H14 119.5
C14 C15 C16 119.1(3)
C14 C15 H15 120.4
C16 C15 H15 120.4
C15 C16 C11 121.7(3)
C15 C16 H16 119.2
C11 C16 H16 119.2
C12 O12 C121 119.6(2)
O12 C121 H12A 109.5
O12 C121 H12B 109.5
H12A C121 H12B 109.5
O12 C121 H12C 109.5
H12A C121 H12C 109.5
H12B C121 H12C 109.5
C22 S21 C25 91.63(12)
N1 C22 C23 124.2(2)
N1 C22 S21 123.58(17)
C23 C22 S21 112.23(18)
C22 C23 C24 110.8(2)
C22 C23 C37 123.0(2)
C24 C23 C37 126.2(2)
C25 C24 C23 114.5(2)
C25 C24 H24 122.8
C23 C24 H24 122.8
C24 C25 C26 128.3(2)
C24 C25 S21 110.88(19)
C26 C25 S21 120.8(2)
C27 C26 C25 116.0(3)
C27 C26 H26A 108.3
C25 C26 H26A 108.3
C27 C26 H26B 108.3
C25 C26 H26B 108.3
H26A C26 H26B 107.4
C26 C27 H27A 109.5
C26 C27 H27B 109.5
H27A C27 H27B 109.5
C26 C27 H27C 109.5
H27A C27 H27C 109.5
H27B C27 H27C 109.5
O37 C37 C23 122.3(2)
O37 C37 C31 118.4(2)
C23 C37 C31 119.2(2)
C32 C31 C36 117.8(2)
C32 C31 C37 122.4(2)
C36 C31 C37 119.6(2)
C31 C32 C33 121.4(2)
C31 C32 Cl32 120.44(19)
C33 C32 Cl32 118.2(2)
C34 C33 C32 119.8(2)
C34 C33 H33 120.1
C32 C33 H33 120.1
C35 C34 C33 119.5(3)
C35 C34 H34 120.3
C33 C34 H34 120.3
C34 C35 C36 121.1(3)
C34 C35 H35 119.5
C36 C35 H35 119.5
C35 C36 C31 120.4(3)
C35 C36 H36 119.8
C31 C36 H36 119.8

loop_
_geom_bond_atom_site_label_1
_geom_bond_atom_site_label_2
_geom_bond_distance
C1 O1 1.226(3)
C1 N1 1.357(3)
C1 C11 1.491(3)
N1 C22 1.378(3)
N1 H1 0.8600
C11 C16 1.390(3)
C11 C12 1.401(3)
C12 O12 1.361(3)
C12 C13 1.383(4)
C13 C14 1.370(4)
C13 H13 0.9300
C14 C15 1.376(4)
C14 H14 0.9300
C15 C16 1.377(4)
C15 H15 0.9300
C16 H16 0.9300
O12 C121 1.425(3)
C121 H12A 0.9600
C121 H12B 0.9600
C121 H12C 0.9600
S21 C22 1.712(2)
S21 C25 1.741(3)
C22 C23 1.379(3)
C23 C24 1.431(3)
C23 C37 1.449(3)
C24 C25 1.340(3)
C24 H24 0.9300
C25 C26 1.508(4)
C26 C27 1.481(4)
C26 H26A 0.9700
C26 H26B 0.9700
C27 H27A 0.9600
C27 H27B 0.9600
C27 H27C 0.9600
C37 O37 1.229(3)
C37 C31 1.501(3)
C31 C32 1.376(3)
C31 C36 1.387(4)
C32 C33 1.380(3)
C32 Cl32 1.733(3)
C33 C34 1.369(4)
C33 H33 0.9300
C34 C35 1.359(4)
C34 H34 0.9300
C35 C36 1.373(4)
C35 H35 0.9300
C36 H36 0.9300

loop_
_geom_hbond_atom_site_label_D
_geom_hbond_atom_site_label_H
_geom_hbond_atom_site_label_A
_geom_hbond_site_symmetry_A
_geom_hbond_distance_DH
_geom_hbond_distance_HA
_geom_hbond_distance_DA
_geom_hbond_angle_DHA
_geom_hbond_publ_flag
N1 H1 O12 . 0.86 1.97 2.651(3) 135 no
N1 H1 O37 . 0.86 2.08 2.716(3) 130 no
C13 H13 Cg2 2_556 0.93 2.90 3.782(4) 158 no
C36 H36 O1 2_566 0.93 2.48 3.306(4) 147 no

loop_
_geom_torsion_atom_site_label_1
_geom_torsion_atom_site_label_2
_geom_torsion_atom_site_label_3
_geom_torsion_atom_site_label_4
_geom_torsion
O1 C1 N1 C22 6.8(4)
C11 C1 N1 C22 -170.4(2)
O1 C1 C11 C16 -15.9(3)
N1 C1 C11 C16 161.3(2)
O1 C1 C11 C12 166.8(2)
N1 C1 C11 C12 -16.1(4)
C16 C11 C12 O12 178.5(2)
C1 C11 C12 O12 -4.2(4)
C16 C11 C12 C13 -0.6(4)
C1 C11 C12 C13 176.7(2)
O12 C12 C13 C14 -179.4(3)
C11 C12 C13 C14 -0.3(4)
C12 C13 C14 C15 1.3(5)
C13 C14 C15 C16 -1.3(5)
C14 C15 C16 C11 0.3(4)
C12 C11 C16 C15 0.6(4)
C1 C11 C16 C15 -177.0(2)
C13 C12 O12 C121 -4.0(4)
C11 C12 O12 C121 176.9(3)
C1 N1 C22 C23 173.4(2)
C1 N1 C22 S21 -4.5(3)
C25 S21 C22 N1 178.0(2)
C25 S21 C22 C23 -0.16(19)
N1 C22 C23 C24 -177.4(2)
S21 C22 C23 C24 0.7(3)
N1 C22 C23 C37 3.8(4)
S21 C22 C23 C37 -178.1(2)
C22 C23 C24 C25 -1.0(3)
C37 C23 C24 C25 177.7(2)
C23 C24 C25 C26 -177.3(2)
C23 C24 C25 S21 0.9(3)
C22 S21 C25 C24 -0.4(2)
C22 S21 C25 C26 177.9(2)
C24 C25 C26 C27 -160.9(3)
S21 C25 C26 C27 21.1(4)
C22 C23 C37 O37 5.2(4)
C24 C23 C37 O37 -173.4(3)
C22 C23 C37 C31 -172.8(2)
C24 C23 C37 C31 8.6(4)
O37 C37 C31 C32 70.3(4)
C23 C37 C31 C32 -111.7(3)
O37 C37 C31 C36 -104.9(3)
C23 C37 C31 C36 73.2(3)
C36 C31 C32 C33 0.3(4)
C37 C31 C32 C33 -174.9(2)
C36 C31 C32 Cl32 -178.9(2)
C37 C31 C32 Cl32 5.9(3)
C31 C32 C33 C34 0.6(4)
Cl32 C32 C33 C34 179.8(2)
C32 C33 C34 C35 -0.5(4)
C33 C34 C35 C36 -0.5(4)
C34 C35 C36 C31 1.4(4)
C32 C31 C36 C35 -1.3(4)
C37 C31 C36 C35 174.1(3)

_cod_database_fobs_code 2020953
